data_7100219
loop_
_publ_author_name
'Chunling Fu.'
'Shengming Ma.'
'Jing Li.'

_publ_section_title
;
Efficient Two-step Synthesis of 3-Halo-3-enals or
2-Halo-2-alkenyl Ketones from Propargylic Bromides via a unique cationc
1,2-Aryl or Proton Shift in Electrophilic Addition Reaction of
2,3-Allenols with X+
;
_journal_name_full 'Chemical Communications'
_journal_paper_doi 10.1039/b508069j
_journal_year 2005
_chemical_formula_moiety 'C15 H17 I O3 '
_chemical_formula_sum 'C15 H17 I O3'
_chemical_formula_weight 372.20
_space_group_IT_number 2
_space_group_name_Hall '-P 1'
_space_group_name_H-M_alt 'P -1'
_symmetry_cell_setting triclinic
_symmetry_Int_Tables_number 2
_symmetry_space_group_name_Hall '-P 1'
_symmetry_space_group_name_H-M 'P -1'
_cell_angle_alpha 80.8520(8)
_cell_angle_beta 75.931(3)
_cell_angle_gamma 89.9530(6)
_cell_formula_units_Z 4
_cell_length_a 9.8575(3)
_cell_length_b 10.7013(4)
_cell_length_c 14.9705(6)
_cell_measurement_temperature 253(1)
_cell_volume 1511.17(9)
_exptl_crystal_density_diffrn 1.636
_cod_original_formula_sum 'C15 H17 I O3 '
_cod_database_code 7100219

loop_
_symmetry_equiv_pos_site_id
_symmetry_equiv_pos_as_xyz
1 +X,+Y,+Z
2 -X,-Y,-Z

loop_
_atom_site_label
_atom_site_type_symbol
_atom_site_fract_x
_atom_site_fract_y
_atom_site_fract_z
_atom_site_U_iso_or_equiv
_atom_site_adp_type
_atom_site_occupancy
_atom_site_symmetry_multiplicity
_atom_site_calc_flag
_atom_site_refinement_flags
_atom_site_disorder_assembly
_atom_site_disorder_group
I1 I 0.79173(2) 0.09294(2) 0.07799(2) 0.05396(8) Uani 1.00 1 d . . .
I2 I 0.70484(3) 0.40254(2) 0.92515(2) 0.05926(9) Uani 1.00 1 d . . .
O11 O 0.3122(2) -0.1052(2) 0.4560(2) 0.0439(7) Uani 1.00 1 d . . .
O12 O 0.3377(2) 0.0956(2) 0.3675(2) 0.0537(7) Uani 1.00 1 d . . .
O21 O 1.1627(2) 0.5326(2) 0.6333(2) 0.0548(8) Uani 1.00 1 d . . .
O22 O 1.1855(2) 0.3735(2) 0.5433(2) 0.0427(7) Uani 1.00 1 d . . .
O13 O 0.9736(2) 0.1435(2) 0.3835(2) 0.0530(8) Uani 1.00 1 d . . .
O23 O 0.5236(2) 0.5893(2) 0.6195(2) 0.0559(8) Uani 1.00 1 d . . .
C1 C 0.8593(3) 0.0878(3) 0.2687(2) 0.0322(8) Uani 1.00 1 d . . .
C2 C 0.7126(3) 0.0260(3) 0.3174(2) 0.0308(8) Uani 1.00 1 d . . .
C3 C 0.6958(3) -0.0944(3) 0.3705(2) 0.0360(9) Uani 1.00 1 d . . .
C4 C 0.5640(3) -0.1473(3) 0.4204(2) 0.0379(9) Uani 1.00 1 d . . .
C5 C 0.4514(3) -0.0756(3) 0.4138(2) 0.0325(8) Uani 1.00 1 d . . .
C6 C 0.2385(3) 0.0027(3) 0.4262(3) 0.045(1) Uani 1.00 1 d . . .
C7 C 0.4669(3) 0.0435(3) 0.3622(2) 0.038(1) Uani 1.00 1 d . . .
C8 C 0.5946(3) 0.0980(3) 0.3144(2) 0.0372(9) Uani 1.00 1 d . . .
C9 C 0.8862(3) 0.1656(3) 0.3414(2) 0.0373(9) Uani 1.00 1 d . . .
C10 C 0.8552(3) 0.1776(3) 0.1803(2) 0.0351(9) Uani 1.00 1 d . . .
C11 C 0.8885(4) 0.2995(3) 0.1601(3) 0.056(1) Uani 1.00 1 d . . .
C12 C 0.9732(3) -0.0097(3) 0.2481(2) 0.0358(9) Uani 1.00 1 d . . .
C13 C 1.1163(3) 0.0452(3) 0.1912(2) 0.042(1) Uani 1.00 1 d . . .
C14 C 1.2229(3) -0.0569(3) 0.1772(3) 0.047(1) Uani 1.00 1 d . . .
C15 C 1.3674(4) -0.0050(4) 0.1202(3) 0.066(1) Uani 1.00 1 d . . .
C33 C 0.3846(3) 0.4074(3) 0.8143(3) 0.046(1) Uani 1.00 1 d . . .
C32 C 0.5265(3) 0.3776(3) 0.7563(2) 0.0388(9) Uani 1.00 1 d . . .
C34 C 0.2814(4) 0.2947(4) 0.8393(3) 0.069(1) Uani 1.00 1 d . . .
C35 C 0.1398(4) 0.3205(4) 0.8970(4) 0.098(2) Uani 1.00 1 d . . .
C21 C 0.6409(3) 0.4848(3) 0.7335(2) 0.0328(8) Uani 1.00 1 d . . .
C22 C 0.7867(3) 0.4434(3) 0.6839(2) 0.0319(8) Uani 1.00 1 d . . .
C23 C 0.8013(3) 0.3499(3) 0.6291(2) 0.0352(9) Uani 1.00 1 d . . .
C24 C 0.9326(3) 0.3185(3) 0.5780(2) 0.0379(9) Uani 1.00 1 d . . .
C25 C 1.0463(3) 0.3850(3) 0.5857(2) 0.0331(8) Uani 1.00 1 d . . .
C26 C 1.2607(3) 0.4626(3) 0.5772(3) 0.050(1) Uani 1.00 1 d . . .
C27 C 1.0325(3) 0.4791(3) 0.6394(2) 0.039(1) Uani 1.00 1 d . . .
C28 C 0.9061(3) 0.5132(3) 0.6873(2) 0.0386(9) Uani 1.00 1 d . . .
C29 C 0.6128(3) 0.5928(3) 0.6610(2) 0.0392(9) Uani 1.00 1 d . . .
C30 C 0.6475(3) 0.5358(3) 0.8216(2) 0.0374(9) Uani 1.00 1 d . . .
C31 C 0.6199(4) 0.6507(3) 0.8389(3) 0.054(1) Uani 1.00 1 d . . .
H3 H 0.7771 -0.1428 0.3733 0.044 Uiso 1.00 1 c R . .
H4 H 0.5535 -0.2302 0.4575 0.045 Uiso 1.00 1 c R . .
H61 H 0.1869 0.0367 0.4794 0.053 Uiso 1.00 1 c R . .
H8 H 0.6034 0.1824 0.2798 0.044 Uiso 1.00 1 c R . .
H9 H 0.8293 0.2369 0.3529 0.043 Uiso 1.00 1 c R . .
H121 H 0.9415 -0.0687 0.2148 0.043 Uiso 1.00 1 c R . .
H122 H 0.9846 -0.0538 0.3068 0.043 Uiso 1.00 1 c R . .
H131 H 1.1484 0.1061 0.2229 0.049 Uiso 1.00 1 c R . .
H132 H 1.1073 0.0864 0.1312 0.049 Uiso 1.00 1 c R . .
H141 H 1.1903 -0.1172 0.1453 0.055 Uiso 1.00 1 c R . .
H142 H 1.2305 -0.0983 0.2375 0.055 Uiso 1.00 1 c R . .
H28 H 0.8983 0.5810 0.7229 0.048 Uiso 1.00 1 c R . .
H62 H 0.1750 -0.0220 0.3920 0.053 Uiso 1.00 1 c R . .
H24 H 0.9421 0.2534 0.5398 0.046 Uiso 1.00 1 c R . .
H23 H 0.7191 0.3044 0.6260 0.043 Uiso 1.00 1 c R . .
H321 H 0.5595 0.3045 0.7896 0.046 Uiso 1.00 1 c R . .
H322 H 0.5140 0.3588 0.6982 0.046 Uiso 1.00 1 c R . .
H331 H 0.3473 0.4763 0.7794 0.054 Uiso 1.00 1 c R . .
H332 H 0.3968 0.4319 0.8709 0.054 Uiso 1.00 1 c R . .
H29 H 0.6708 0.6688 0.6477 0.046 Uiso 1.00 1 c R . .
H151 H 1.4208 0.0165 0.1618 0.078 Uiso 1.00 1 c R . .
H152 H 1.4140 -0.0684 0.0865 0.078 Uiso 1.00 1 c R . .
H153 H 1.3574 0.0695 0.0775 0.077 Uiso 1.00 1 c R . .
H341 H 0.3196 0.2260 0.8739 0.078 Uiso 1.00 1 c R . .
H342 H 0.2700 0.2705 0.7824 0.078 Uiso 1.00 1 c R . .
H351 H 0.0814 0.3518 0.8562 0.109 Uiso 1.00 1 c R . .
H352 H 0.0984 0.2434 0.9361 0.109 Uiso 1.00 1 c R . .
H353 H 0.1509 0.3834 0.9342 0.109 Uiso 1.00 1 c R . .
H262 H 1.3196 0.4184 0.6132 0.061 Uiso 1.00 1 c R . .
H261 H 1.3174 0.5191 0.5253 0.061 Uiso 1.00 1 c R . .
H311 H 0.6254 0.6758 0.8974 0.067 Uiso 1.00 1 d R . .
H312 H 0.5890 0.7144 0.7925 0.067 Uiso 1.00 1 d R . .
H111 H 0.9189 0.3376 0.2066 0.067 Uiso 1.00 1 d R . .
H112 H 0.8889 0.3427 0.1039 0.067 Uiso 1.00 1 d R . .

loop_
_atom_site_aniso_label
_atom_site_aniso_U_11
_atom_site_aniso_U_22
_atom_site_aniso_U_33
_atom_site_aniso_U_12
_atom_site_aniso_U_13
_atom_site_aniso_U_23
I1 0.0707(2) 0.0556(2) 0.0391(2) -0.0099(1) -0.0240(1) -0.0016(1)
I2 0.0766(2) 0.0663(2) 0.0389(2) 0.0171(1) -0.0228(1) -0.0070(1)
O11 0.037(1) 0.040(1) 0.051(2) -0.0032(9) -0.007(1) -0.003(1)
O12 0.032(1) 0.044(1) 0.077(2) 0.006(1) -0.011(1) 0.010(1)
O21 0.032(1) 0.061(2) 0.077(2) -0.000(1) -0.011(1) -0.036(1)
O22 0.036(1) 0.044(1) 0.048(2) 0.0053(9) -0.007(1) -0.015(1)
O13 0.046(1) 0.073(2) 0.050(2) 0.007(1) -0.021(1) -0.025(1)
O23 0.048(1) 0.064(2) 0.056(2) 0.002(1) -0.024(1) 0.007(1)
C1 0.035(2) 0.031(2) 0.032(2) 0.002(1) -0.013(1) -0.003(1)
C2 0.035(2) 0.029(2) 0.030(2) 0.002(1) -0.011(1) -0.006(1)
C3 0.039(2) 0.028(2) 0.042(2) 0.006(1) -0.015(1) -0.005(1)
C4 0.045(2) 0.024(2) 0.044(2) 0.002(1) -0.012(1) -0.001(1)
C5 0.035(2) 0.031(2) 0.031(2) -0.005(1) -0.007(1) -0.008(1)
C6 0.033(2) 0.052(2) 0.047(2) 0.001(1) -0.010(2) -0.002(2)
C7 0.034(2) 0.039(2) 0.043(2) 0.006(1) -0.014(2) -0.005(2)
C8 0.038(2) 0.027(2) 0.044(2) 0.002(1) -0.011(1) 0.003(1)
C9 0.039(2) 0.037(2) 0.033(2) 0.001(1) -0.005(1) -0.003(1)
C10 0.034(2) 0.035(2) 0.037(2) -0.002(1) -0.013(1) -0.003(1)
C11 0.073(2) 0.044(2) 0.052(2) -0.011(2) -0.027(2) 0.007(2)
C12 0.034(2) 0.036(2) 0.039(2) 0.004(1) -0.011(1) -0.007(1)
C13 0.036(2) 0.044(2) 0.043(2) 0.002(1) -0.008(1) -0.006(2)
C14 0.042(2) 0.051(2) 0.044(2) 0.009(1) -0.004(2) -0.010(2)
C15 0.043(2) 0.075(3) 0.075(3) 0.007(2) -0.001(2) -0.024(2)
C33 0.043(2) 0.043(2) 0.048(2) -0.006(1) -0.003(2) -0.008(2)
C32 0.039(2) 0.034(2) 0.041(2) -0.003(1) -0.006(1) -0.006(1)
C34 0.051(2) 0.057(2) 0.088(3) -0.016(2) 0.007(2) -0.014(2)
C35 0.051(2) 0.090(3) 0.131(5) -0.019(2) 0.025(3) -0.023(3)
C21 0.034(2) 0.028(2) 0.038(2) 0.000(1) -0.010(1) -0.007(1)
C22 0.033(2) 0.029(2) 0.034(2) 0.000(1) -0.010(1) -0.004(1)
C23 0.039(2) 0.030(2) 0.038(2) -0.003(1) -0.012(1) -0.005(1)
C24 0.047(2) 0.030(2) 0.039(2) 0.002(1) -0.010(1) -0.013(1)
C25 0.037(2) 0.028(2) 0.033(2) 0.007(1) -0.008(1) -0.003(1)
C26 0.039(2) 0.063(2) 0.052(2) 0.006(2) -0.011(2) -0.019(2)
C27 0.036(2) 0.042(2) 0.041(2) -0.001(1) -0.013(2) -0.007(2)
C28 0.040(2) 0.035(2) 0.046(2) 0.002(1) -0.012(1) -0.018(1)
C29 0.040(2) 0.037(2) 0.039(2) 0.004(1) -0.005(2) -0.007(1)
C30 0.037(2) 0.040(2) 0.035(2) 0.002(1) -0.008(1) -0.007(1)
C31 0.066(2) 0.045(2) 0.057(3) 0.013(2) -0.018(2) -0.024(2)

loop_
_geom_bond_atom_site_label_1
_geom_bond_atom_site_label_2
_geom_bond_distance
_geom_bond_publ_flag
_geom_bond_site_symmetry_1
_geom_bond_site_symmetry_2
I1 C10 2.113(4) ? . .
I2 C30 2.116(3) ? . .
O11 C5 1.378(3) ? . .
O11 C6 1.432(4) ? . .
O12 C6 1.422(3) ? . .
O12 C7 1.379(4) ? . .
O21 C26 1.415(4) ? . .
O21 C27 1.382(4) ? . .
O22 C25 1.379(3) ? . .
O22 C26 1.433(5) ? . .
O13 C9 1.188(4) ? . .
O23 C29 1.197(4) ? . .
C1 C2 1.548(4) ? . .
C1 C9 1.541(5) ? . .
C1 C10 1.515(4) ? . .
C1 C12 1.542(4) ? . .
C2 C3 1.389(4) ? . .
C2 C8 1.401(4) ? . .
C3 C4 1.400(4) ? . .
C4 C5 1.364(4) ? . .
C5 C7 1.369(4) ? . .
C7 C8 1.366(4) ? . .
C10 C11 1.316(4) ? . .
C12 C13 1.523(4) ? . .
C13 C14 1.519(4) ? . .
C14 C15 1.525(4) ? . .
C33 C32 1.519(4) ? . .
C33 C34 1.518(5) ? . .
C32 C21 1.547(4) ? . .
C34 C35 1.504(5) ? . .
C21 C22 1.549(4) ? . .
C21 C29 1.529(4) ? . .
C21 C30 1.520(5) ? . .
C22 C23 1.377(4) ? . .
C22 C28 1.410(4) ? . .
C23 C24 1.405(4) ? . .
C24 C25 1.366(4) ? . .
C25 C27 1.372(5) ? . .
C27 C28 1.359(4) ? . .
C30 C31 1.312(5) ? . .
C3 H3 0.9600 ? . .
C4 H4 0.9600 ? . .
C6 H61 0.9600 ? . .
C6 H62 0.9600 ? . .
C8 H8 0.9600 ? . .
C9 H9 0.9600 ? . .
C11 H111 0.9656 ? . .
C11 H112 0.8931 ? . .
C12 H121 0.9600 ? . .
C12 H122 0.9600 ? . .
C13 H131 0.9600 ? . .
C13 H132 0.9600 ? . .
C14 H141 0.9600 ? . .
C14 H142 0.9600 ? . .
C15 H151 0.9600 ? . .
C15 H152 0.9600 ? . .
C15 H153 0.9600 ? . .
C33 H331 0.9600 ? . .
C33 H332 0.9600 ? . .
C32 H321 0.9600 ? . .
C32 H322 0.9600 ? . .
C34 H341 0.9600 ? . .
C34 H342 0.9600 ? . .
C35 H351 0.9600 ? . .
C35 H352 0.9600 ? . .
C35 H353 0.9600 ? . .
C23 H23 0.9600 ? . .
C24 H24 0.9600 ? . .
C26 H262 0.9600 ? . .
C26 H261 0.9600 ? . .
C28 H28 0.9600 ? . .
C29 H29 0.9600 ? . .
C31 H311 0.9689 ? . .
C31 H312 0.9958 ? . .
